data_3000647
loop_
_publ_author_name
'Mahdi Behzad'
'Ku\<cer\'akov\'a, Monika'
'Du\<sek, Michal'

_publ_section_title
;
 Title (type here to add)
;
_journal_name_full 'To be published in Scientific report'
_chemical_formula_sum 'C29 H38 Cl4 Cu2 N6 O13'
_space_group_name_Hall '-P 1'
_space_group_name_H-M_alt 'P -1'
_cell_angle_alpha 75.793(4)
_cell_angle_beta 80.094(4)
_cell_angle_gamma 77.346(3)
_cell_length_a 10.2657(4)
_cell_length_b 10.9104(4)
_cell_length_c 17.6851(8)
_cell_measurement_temperature 95.0(2)
_cell_volume 1858.86(14)
_diffrn_ambient_temperature 95
_diffrn_radiation_probe x-ray
_diffrn_radiation_type 'Mo K\a'
_diffrn_radiation_wavelength 0.71073
_refine_ls_goodness_of_fit_gt 1.2829
_refine_ls_goodness_of_fit_ref 1.1664
_refine_ls_R_factor_all 0.0775
_refine_ls_R_factor_gt 0.0423
_refine_ls_wR_factor_gt 0.0960
_refine_ls_wR_factor_ref 0.1092
_cod_database_code 3000647
_cod_hold_until_date 2027-07-19
_cod_depositor_requested_release_date 2027-07-19

loop_
_atom_site_label
_atom_site_fract_x
_atom_site_fract_y
_atom_site_fract_z
? ? ? ?
